data_7124475
loop_
_publ_author_name
'Ramos, Alberto'
'Anti\~nolo, Antonio'
'Carrillo-Hermosilla, Fernando'
'Fern\'andez-Gal\'an, Rafael'
'Rodr\'iguez-Di\'eguez, Antonio'
'Garc\'ia-Viv\'o, Daniel'

_publ_section_title
;
 Carbodiimides as catalysts for the reduction of CO<sub>2</sub> with
 boranes.
;
_journal_issue 37
_journal_name_full 'Chemical communications (Cambridge, England)'
_journal_page_first 4700
_journal_page_last 4703
_journal_paper_doi 10.1039/c8cc02139b
_journal_volume 54
_journal_year 2018
_chemical_formula_sum 'C16 H31 B N2 O'
_chemical_formula_weight 278.24
_space_group_crystal_system monoclinic
_space_group_IT_number 14
_space_group_name_Hall '-P 2ybc'
_space_group_name_H-M_alt 'P 1 21/c 1'
_symmetry_space_group_name_Hall '-P 2ybc'
_symmetry_space_group_name_H-M 'P 1 21/c 1'
_atom_sites_solution_hydrogens mixed
_audit_creation_method SHELXL-2014
_audit_update_record
;
2018-03-13 deposited with the CCDC.
2018-04-13 downloaded from the CCDC.
;
_cell_angle_alpha 90
_cell_angle_beta 126.909(2)
_cell_angle_gamma 90
_cell_formula_units_Z 8
_cell_length_a 11.8250(5)
_cell_length_b 18.6367(8)
_cell_length_c 19.5807(7)
_cell_measurement_reflns_used 25014
_cell_measurement_temperature 100(2)
_cell_measurement_theta_max 23.37
_cell_measurement_theta_min 2.54
_cell_volume 3450.4(3)
_computing_cell_refinement 'Bruker Apex II'
_computing_data_collection 'Bruker ApexII'
_computing_data_reduction 'Bruker Apex II'
_computing_publication_material 'SHELXL-2014 (Sheldrick, 2014)'
_computing_structure_refinement 'SHELXL-2014 (Sheldrick, 2014)'
_computing_structure_solution 'SHELXL-2014 (Sheldrick, 2014)'
_diffrn_ambient_temperature 100(2)
_diffrn_measured_fraction_theta_full 0.999
_diffrn_measured_fraction_theta_max 0.998
_diffrn_measurement_device_type 'Bruker D8 Venture'
_diffrn_measurement_method 'Phi and Omega Scans'
_diffrn_radiation_type MoK\a
_diffrn_radiation_wavelength 0.71073
_diffrn_reflns_av_R_equivalents 0.1841
_diffrn_reflns_av_unetI/netI 0.0621
_diffrn_reflns_Laue_measured_fraction_full 0.999
_diffrn_reflns_Laue_measured_fraction_max 0.998
_diffrn_reflns_limit_h_max 15
_diffrn_reflns_limit_h_min -15
_diffrn_reflns_limit_k_max 25
_diffrn_reflns_limit_k_min -25
_diffrn_reflns_limit_l_max 26
_diffrn_reflns_limit_l_min -26
_diffrn_reflns_number 94778
_diffrn_reflns_point_group_measured_fraction_full 0.999
_diffrn_reflns_point_group_measured_fraction_max 0.998
_diffrn_reflns_theta_full 25.242
_diffrn_reflns_theta_max 28.756
_diffrn_reflns_theta_min 2.415
_diffrn_source 'fine-focus sealed tube'
_exptl_absorpt_coefficient_mu 0.065
_exptl_absorpt_correction_T_max 0.745
_exptl_absorpt_correction_T_min 0.651
_exptl_absorpt_correction_type empirical
_exptl_absorpt_process_details 'Bruker SADABS (Bruker, 1999)'
_exptl_crystal_colour white
_exptl_crystal_density_diffrn 1.071
_exptl_crystal_description Prismatic
_exptl_crystal_F_000 1232
_exptl_crystal_size_max 0.19
_exptl_crystal_size_mid 0.15
_exptl_crystal_size_min 0.15
_refine_diff_density_max 0.422
_refine_diff_density_min -0.429
_refine_diff_density_rms 0.066
_refine_ls_extinction_method none
_refine_ls_goodness_of_fit_ref 1.057
_refine_ls_hydrogen_treatment constr
_refine_ls_matrix_type full
_refine_ls_number_parameters 369
_refine_ls_number_reflns 8940
_refine_ls_number_restraints 0
_refine_ls_restrained_S_all 1.057
_refine_ls_R_factor_all 0.0669
_refine_ls_R_factor_gt 0.0513
_refine_ls_shift/su_max 0.000
_refine_ls_shift/su_mean 0.000
_refine_ls_structure_factor_coef Fsqd
_refine_ls_weighting_details 'w=1/[\s^2^(Fo^2^)+(0.0884P)^2^] where P=(Fo^2^+2Fc^2^)/3'
_refine_ls_weighting_scheme calc
_refine_ls_wR_factor_gt 0.1353
_refine_ls_wR_factor_ref 0.1456
_reflns_Friedel_coverage 0.000
_reflns_number_gt 6814
_reflns_number_total 8940
_reflns_threshold_expression 'I > 2\s(I)'
_cod_data_source_file c8cc02139b2.cif
_cod_data_source_block Compound4
_cod_depositor_comments
;
The following automatic conversions were performed:

'_exptl_absorpt_correction_type' value 'Empirical' changed to
'empirical' according to
/home/data/users/saulius/crontab/automatic-downloads/current/RSC/lib/dictionaries/cif_core.dic
dictionary named 'cif_core.dic' version 2.4.2 from 2011-04-26.

Automatic conversion script
Id: cif_fix_values 5376 2017-05-30 11:51:03Z andrius 
;
_cod_database_code 7124475
_shelx_space_group_comment
;
The symmetry employed for this shelxl refinement is uniquely defined
by the following loop, which should always be used as a source of
symmetry information in preference to the above space-group names.
They are only intended as comments.
;
_shelxl_version_number 2014-3

loop_
_space_group_symop_operation_xyz
'x, y, z'
'-x, y+1/2, -z+1/2'
'-x, -y, -z'
'x, -y-1/2, z-1/2'

loop_
_atom_site_label
_atom_site_type_symbol
_atom_site_fract_x
_atom_site_fract_y
_atom_site_fract_z
_atom_site_U_iso_or_equiv
_atom_site_adp_type
_atom_site_occupancy
_atom_site_site_symmetry_order
_atom_site_calc_flag
_atom_site_refinement_flags_posn
_atom_site_refinement_flags_adp
C1 C 0.13627(12) 0.15974(6) 0.37171(7) 0.0160(2) Uani 1 1 d . .
H1 H 0.0844 0.1423 0.3161 0.019 Uiso 1 1 calc R U
C2 C 0.23238(12) 0.26187(6) 0.46874(7) 0.0162(2) Uani 1 1 d . .
H2A H 0.2756 0.3054 0.4670 0.019 Uiso 1 1 calc R U
H2B H 0.1764 0.2745 0.4882 0.019 Uiso 1 1 calc R U
C3 C 0.62117(12) 0.20435(6) 0.08754(7) 0.0161(2) Uani 1 1 d . .
H3 H 0.5501 0.2383 0.0677 0.019 Uiso 1 1 calc R U
C4 C 0.76056(13) 0.10575(7) 0.18263(8) 0.0215(2) Uani 1 1 d . .
H4A H 0.8003 0.0960 0.2418 0.026 Uiso 1 1 calc R U
H4B H 0.7238 0.0611 0.1511 0.026 Uiso 1 1 calc R U
C5 C 0.41419(12) 0.09443(6) 0.60532(7) 0.0184(2) Uani 1 1 d . .
H5 H 0.4783 0.0849 0.5903 0.022 Uiso 1 1 calc R U
C6 C 0.37254(14) 0.02206(7) 0.62336(8) 0.0271(3) Uani 1 1 d . .
H6A H 0.3564 -0.0125 0.5813 0.032 Uiso 1 1 calc R U
H6B H 0.4522 0.0051 0.6789 0.032 Uiso 1 1 calc R U
C7 C 0.24058(16) 0.02322(8) 0.62210(9) 0.0340(3) Uani 1 1 d . .
H7A H 0.2014 -0.0248 0.6097 0.041 Uiso 1 1 calc R U
H7B H 0.2703 0.0358 0.6787 0.041 Uiso 1 1 calc R U
C8 C 0.12317(14) 0.07521(7) 0.55751(9) 0.0272(3) Uani 1 1 d . .
H8A H 0.0573 0.0807 0.5712 0.033 Uiso 1 1 calc R U
H8B H 0.0719 0.0540 0.5011 0.033 Uiso 1 1 calc R U
C9 C 0.17486(12) 0.14996(6) 0.55457(7) 0.0172(2) Uani 1 1 d . .
H9 H 0.0928 0.1779 0.5097 0.021 Uiso 1 1 calc R U
C10 C 0.25129(15) 0.19260(7) 0.63909(8) 0.0243(3) Uani 1 1 d . .
H10A H 0.2604 0.2420 0.6276 0.029 Uiso 1 1 calc R U
H10B H 0.1919 0.1924 0.6580 0.029 Uiso 1 1 calc R U
C11 C 0.39924(15) 0.16483(7) 0.71291(8) 0.0269(3) Uani 1 1 d . .
H11A H 0.4481 0.2024 0.7555 0.032 Uiso 1 1 calc R U
H11B H 0.3879 0.1244 0.7395 0.032 Uiso 1 1 calc R U
C12 C 0.49217(13) 0.14142(7) 0.68637(7) 0.0224(2) Uani 1 1 d . .
H12A H 0.5726 0.1149 0.7331 0.027 Uiso 1 1 calc R U
H12B H 0.5281 0.1839 0.6766 0.027 Uiso 1 1 calc R U
C13 C 0.20686(13) 0.03798(6) 0.41022(7) 0.0209(2) Uani 1 1 d . .
H13 H 0.2408 0.0079 0.4602 0.025 Uiso 1 1 calc R U
C14 C 0.06358(14) 0.00824(6) 0.33650(8) 0.0258(3) Uani 1 1 d . .
H14A H -0.0036 0.0146 0.3484 0.039 Uiso 1 1 d R U
H14B H 0.0727 -0.0419 0.3296 0.039 Uiso 1 1 d R U
H14C H 0.0316 0.0333 0.2850 0.039 Uiso 1 1 d R U
C15 C 0.31567(15) 0.03231(8) 0.39238(9) 0.0326(3) Uani 1 1 d . .
H15A H 0.2849 0.0600 0.3426 0.049 Uiso 1 1 d R U
H15B H 0.3257 -0.0171 0.3829 0.049 Uiso 1 1 d R U
H15C H 0.4051 0.0502 0.4406 0.049 Uiso 1 1 d R U
C16 C 0.05239(13) 0.27790(6) 0.30702(7) 0.0191(2) Uani 1 1 d . .
H16 H -0.0047 0.2471 0.2566 0.023 Uiso 1 1 calc R U
C17 C 0.14334(16) 0.32498(9) 0.29449(9) 0.0336(3) Uani 1 1 d . .
H17A H 0.1963 0.3580 0.3413 0.050 Uiso 1 1 d R U
H17B H 0.0839 0.3512 0.2420 0.050 Uiso 1 1 d R U
H17C H 0.2074 0.2954 0.2921 0.050 Uiso 1 1 d R U
C18 C -0.04877(15) 0.32222(8) 0.31340(9) 0.0300(3) Uani 1 1 d . .
H18A H -0.1036 0.2909 0.3220 0.045 Uiso 1 1 d R U
H18B H -0.1108 0.3488 0.2615 0.045 Uiso 1 1 d R U
H18C H 0.0039 0.3549 0.3606 0.045 Uiso 1 1 d R U
C19 C 0.95198(12) 0.17496(6) 0.09448(7) 0.0168(2) Uani 1 1 d . .
H19 H 0.9857 0.2199 0.1269 0.020 Uiso 1 1 calc R U
C20 C 0.92287(13) 0.18769(6) 0.00710(8) 0.0202(2) Uani 1 1 d . .
H20A H 0.8788 0.2344 -0.0139 0.024 Uiso 1 1 calc R U
H20B H 1.0129 0.1894 0.0161 0.024 Uiso 1 1 calc R U
C21 C 0.82843(14) 0.13151(7) -0.06301(8) 0.0242(3) Uani 1 1 d . .
H21A H 0.7838 0.1543 -0.1182 0.029 Uiso 1 1 calc R U
H21B H 0.8889 0.0936 -0.0585 0.029 Uiso 1 1 calc R U
C22 C 0.71257(13) 0.09702(7) -0.06128(7) 0.0219(2) Uani 1 1 d . .
H22A H 0.6792 0.0542 -0.0964 0.026 Uiso 1 1 calc R U
H22B H 0.6336 0.1301 -0.0869 0.026 Uiso 1 1 calc R U
C23 C 0.75836(12) 0.07653(6) 0.02805(7) 0.0175(2) Uani 1 1 d . .
H23 H 0.6753 0.0586 0.0225 0.021 Uiso 1 1 calc R U
C24 C 0.87468(14) 0.01836(6) 0.07308(8) 0.0238(3) Uani 1 1 d . .
H24A H 0.8807 0.0007 0.1218 0.029 Uiso 1 1 calc R U
H24B H 0.8456 -0.0215 0.0339 0.029 Uiso 1 1 calc R U
C25 C 1.02359(14) 0.04237(7) 0.10448(8) 0.0257(3) Uani 1 1 d . .
H25A H 1.0919 0.0076 0.1458 0.031 Uiso 1 1 calc R U
H25B H 1.0274 0.0419 0.0564 0.031 Uiso 1 1 calc R U
C26 C 1.06780(12) 0.11722(7) 0.14563(7) 0.0214(2) Uani 1 1 d . .
H26A H 1.1517 0.1321 0.1514 0.026 Uiso 1 1 calc R U
H26B H 1.0924 0.1142 0.2026 0.026 Uiso 1 1 calc R U
C27 C 0.65665(13) 0.26386(6) -0.00596(8) 0.0204(2) Uani 1 1 d . .
H27 H 0.6942 0.2495 -0.0370 0.024 Uiso 1 1 calc R U
C28 C 0.49816(15) 0.27550(9) -0.07277(9) 0.0343(3) Uani 1 1 d . .
H28A H 0.4536 0.2307 -0.1001 0.051 Uiso 1 1 d R U
H28B H 0.4827 0.3092 -0.1147 0.051 Uiso 1 1 d R U
H28C H 0.4585 0.2940 -0.0456 0.051 Uiso 1 1 d R U
C29 C 0.7332(2) 0.33252(7) 0.04186(11) 0.0412(4) Uani 1 1 d . .
H29A H 0.6983 0.3491 0.0725 0.062 Uiso 1 1 d R U
H29B H 0.7169 0.3686 0.0019 0.062 Uiso 1 1 d R U
H29C H 0.8328 0.3232 0.0814 0.062 Uiso 1 1 d R U
C30 C 0.54960(13) 0.15557(6) 0.17197(8) 0.0197(2) Uani 1 1 d . .
H30 H 0.4792 0.1937 0.1408 0.024 Uiso 1 1 calc R U
C31 C 0.62863(16) 0.16998(8) 0.26707(9) 0.0294(3) Uani 1 1 d . .
H31A H 0.6956 0.1322 0.2994 0.044 Uiso 1 1 d R U
H31B H 0.5624 0.1718 0.2802 0.044 Uiso 1 1 d R U
H31C H 0.6776 0.2150 0.2816 0.044 Uiso 1 1 d R U
C32 C 0.47040(16) 0.08421(8) 0.14551(10) 0.0336(3) Uani 1 1 d . .
H32A H 0.4251 0.0758 0.0859 0.050 Uiso 1 1 d R U
H32B H 0.4002 0.0859 0.1555 0.050 Uiso 1 1 d R U
H32C H 0.5359 0.0461 0.1785 0.050 Uiso 1 1 d R U
B1 B 0.28221(13) 0.14206(6) 0.52984(7) 0.0127(2) Uani 1 1 d . .
B2 B 0.81625(13) 0.14737(6) 0.08847(7) 0.0139(2) Uani 1 1 d . .
N1 N 0.20086(10) 0.11297(5) 0.43403(6) 0.01542(19) Uani 1 1 d . .
N2 N 0.13960(11) 0.23072(5) 0.38236(6) 0.0168(2) Uani 1 1 d . .
N3 N 0.69129(10) 0.20497(5) 0.05513(6) 0.01499(18) Uani 1 1 d . .
N4 N 0.64512(10) 0.15816(5) 0.14714(6) 0.01704(19) Uani 1 1 d . .
O1 O 0.33709(8) 0.21385(4) 0.52553(5) 0.01489(16) Uani 1 1 d . .
O2 O 0.86490(9) 0.13176(5) 0.17778(5) 0.01777(17) Uani 1 1 d . .

loop_
_atom_site_aniso_label
_atom_site_aniso_U_11
_atom_site_aniso_U_22
_atom_site_aniso_U_33
_atom_site_aniso_U_23
_atom_site_aniso_U_13
_atom_site_aniso_U_12
C1 0.0184(5) 0.0118(5) 0.0138(4) -0.0008(4) 0.0075(4) 0.0020(4)
C2 0.0242(6) 0.0104(4) 0.0152(5) -0.0009(4) 0.0124(4) -0.0015(4)
C3 0.0158(5) 0.0163(5) 0.0164(5) 0.0032(4) 0.0099(4) 0.0023(4)
C4 0.0231(6) 0.0237(6) 0.0246(5) 0.0119(5) 0.0179(5) 0.0107(5)
C5 0.0169(5) 0.0173(5) 0.0162(5) 0.0004(4) 0.0074(4) 0.0031(4)
C6 0.0308(7) 0.0147(5) 0.0208(5) 0.0054(4) 0.0075(5) 0.0044(5)
C7 0.0346(8) 0.0245(6) 0.0312(7) 0.0144(5) 0.0134(6) -0.0041(6)
C8 0.0241(6) 0.0261(6) 0.0313(6) 0.0101(5) 0.0166(5) -0.0035(5)
C9 0.0173(5) 0.0172(5) 0.0192(5) 0.0047(4) 0.0121(4) 0.0019(4)
C10 0.0331(7) 0.0261(6) 0.0225(5) 0.0033(5) 0.0213(5) 0.0053(5)
C11 0.0348(7) 0.0285(6) 0.0167(5) 0.0009(5) 0.0151(5) 0.0010(5)
C12 0.0201(6) 0.0236(6) 0.0149(5) 0.0004(4) 0.0059(4) 0.0004(5)
C13 0.0257(6) 0.0099(4) 0.0183(5) -0.0001(4) 0.0085(5) 0.0046(4)
C14 0.0301(7) 0.0127(5) 0.0237(6) -0.0027(4) 0.0104(5) -0.0018(5)
C15 0.0283(7) 0.0271(6) 0.0355(7) -0.0045(6) 0.0154(6) 0.0111(5)
C16 0.0259(6) 0.0134(5) 0.0149(5) 0.0030(4) 0.0107(4) 0.0055(4)
C17 0.0354(8) 0.0413(8) 0.0316(7) 0.0205(6) 0.0242(6) 0.0110(6)
C18 0.0280(7) 0.0312(7) 0.0337(7) 0.0094(6) 0.0201(6) 0.0123(6)
C19 0.0165(5) 0.0167(5) 0.0196(5) -0.0044(4) 0.0121(4) -0.0031(4)
C20 0.0204(5) 0.0220(5) 0.0259(6) -0.0004(5) 0.0179(5) -0.0025(4)
C21 0.0322(7) 0.0265(6) 0.0206(5) -0.0023(5) 0.0193(5) -0.0016(5)
C22 0.0262(6) 0.0184(5) 0.0174(5) -0.0036(4) 0.0111(5) -0.0053(5)
C23 0.0197(5) 0.0129(5) 0.0193(5) -0.0011(4) 0.0115(4) -0.0036(4)
C24 0.0321(7) 0.0143(5) 0.0241(5) -0.0004(4) 0.0164(5) 0.0026(5)
C25 0.0274(6) 0.0246(6) 0.0263(6) -0.0014(5) 0.0169(5) 0.0082(5)
C26 0.0157(5) 0.0277(6) 0.0222(5) -0.0021(5) 0.0121(4) 0.0016(5)
C27 0.0246(6) 0.0193(5) 0.0229(5) 0.0083(4) 0.0172(5) 0.0060(4)
C28 0.0288(7) 0.0509(9) 0.0295(7) 0.0230(6) 0.0210(6) 0.0189(6)
C29 0.0612(11) 0.0156(6) 0.0431(8) 0.0057(6) 0.0295(8) -0.0013(6)
C30 0.0203(5) 0.0209(5) 0.0257(5) 0.0069(4) 0.0180(5) 0.0044(4)
C31 0.0401(8) 0.0308(7) 0.0277(6) 0.0087(5) 0.0259(6) 0.0115(6)
C32 0.0295(7) 0.0292(7) 0.0482(8) 0.0027(6) 0.0266(7) -0.0050(6)
B1 0.0140(5) 0.0115(5) 0.0114(5) -0.0002(4) 0.0070(4) 0.0003(4)
B2 0.0143(5) 0.0136(5) 0.0152(5) 0.0004(4) 0.0096(4) 0.0012(4)
N1 0.0173(4) 0.0096(4) 0.0152(4) -0.0004(3) 0.0076(4) 0.0018(3)
N2 0.0243(5) 0.0101(4) 0.0136(4) 0.0003(3) 0.0101(4) 0.0026(4)
N3 0.0167(4) 0.0146(4) 0.0162(4) 0.0030(3) 0.0112(4) 0.0018(3)
N4 0.0179(5) 0.0188(4) 0.0195(4) 0.0068(4) 0.0139(4) 0.0058(4)
O1 0.0162(4) 0.0136(3) 0.0153(3) 0.0000(3) 0.0096(3) -0.0020(3)
O2 0.0156(4) 0.0235(4) 0.0160(4) 0.0034(3) 0.0104(3) 0.0048(3)

loop_
_atom_type_symbol
_atom_type_description
_atom_type_scat_dispersion_real
_atom_type_scat_dispersion_imag
_atom_type_scat_source
C C 0.0033 0.0016 'International Tables Vol C Tables 4.2.6.8 and 6.1.1.4'
B B 0.0013 0.0007 'International Tables Vol C Tables 4.2.6.8 and 6.1.1.4'
N N 0.0061 0.0033 'International Tables Vol C Tables 4.2.6.8 and 6.1.1.4'
H H 0.0000 0.0000 'International Tables Vol C Tables 4.2.6.8 and 6.1.1.4'
O O 0.0106 0.0060 'International Tables Vol C Tables 4.2.6.8 and 6.1.1.4'

loop_
_geom_angle_atom_site_label_1
_geom_angle_atom_site_label_2
_geom_angle_atom_site_label_3
_geom_angle
N1 C1 N2 124.60(10)
N1 C1 H1 117.7
N2 C1 H1 117.7
O1 C2 N2 110.94(9)
O1 C2 H2A 109.5
N2 C2 H2A 109.5
O1 C2 H2B 109.5
N2 C2 H2B 109.5
H2A C2 H2B 108.0
N3 C3 N4 124.31(10)
N3 C3 H3 117.8
N4 C3 H3 117.8
O2 C4 N4 110.41(9)
O2 C4 H4A 109.6
N4 C4 H4A 109.6
O2 C4 H4B 109.6
N4 C4 H4B 109.6
H4A C4 H4B 108.1
C12 C5 C6 109.60(10)
C12 C5 B1 106.26(9)
C6 C5 B1 114.86(10)
C12 C5 H5 108.7
C6 C5 H5 108.7
B1 C5 H5 108.7
C7 C6 C5 116.15(10)
C7 C6 H6A 108.2
C5 C6 H6A 108.2
C7 C6 H6B 108.2
C5 C6 H6B 108.2
H6A C6 H6B 107.4
C8 C7 C6 115.26(10)
C8 C7 H7A 108.5
C6 C7 H7A 108.5
C8 C7 H7B 108.5
C6 C7 H7B 108.5
H7A C7 H7B 107.5
C7 C8 C9 114.82(11)
C7 C8 H8A 108.6
C9 C8 H8A 108.6
C7 C8 H8B 108.6
C9 C8 H8B 108.6
H8A C8 H8B 107.5
C8 C9 C10 114.58(10)
C8 C9 B1 109.32(10)
C10 C9 B1 107.97(9)
C8 C9 H9 108.3
C10 C9 H9 108.3
B1 C9 H9 108.3
C11 C10 C9 115.80(10)
C11 C10 H10A 108.3
C9 C10 H10A 108.3
C11 C10 H10B 108.3
C9 C10 H10B 108.3
H10A C10 H10B 107.4
C12 C11 C10 114.71(9)
C12 C11 H11A 108.6
C10 C11 H11A 108.6
C12 C11 H11B 108.6
C10 C11 H11B 108.6
H11A C11 H11B 107.6
C11 C12 C5 113.76(10)
C11 C12 H12A 108.8
C5 C12 H12A 108.8
C11 C12 H12B 108.8
C5 C12 H12B 108.8
H12A C12 H12B 107.7
N1 C13 C15 110.00(10)
N1 C13 C14 113.77(10)
C15 C13 C14 111.62(11)
N1 C13 H13 107.0
C15 C13 H13 107.0
C14 C13 H13 107.0
C13 C14 H14A 109.7
C13 C14 H14B 109.4
H14A C14 H14B 109.5
C13 C14 H14C 109.3
H14A C14 H14C 109.5
H14B C14 H14C 109.5
C13 C15 H15A 109.7
C13 C15 H15B 109.3
H15A C15 H15B 109.5
C13 C15 H15C 109.4
H15A C15 H15C 109.5
H15B C15 H15C 109.5
N2 C16 C17 111.58(10)
N2 C16 C18 110.69(10)
C17 C16 C18 111.61(11)
N2 C16 H16 107.6
C17 C16 H16 107.6
C18 C16 H16 107.6
C16 C17 H17A 109.6
C16 C17 H17B 109.5
H17A C17 H17B 109.5
C16 C17 H17C 109.3
H17A C17 H17C 109.5
H17B C17 H17C 109.5
C16 C18 H18A 109.4
C16 C18 H18B 109.4
H18A C18 H18B 109.5
C16 C18 H18C 109.7
H18A C18 H18C 109.5
H18B C18 H18C 109.5
C26 C19 C20 110.21(9)
C26 C19 B2 106.23(9)
C20 C19 B2 114.54(9)
C26 C19 H19 108.6
C20 C19 H19 108.6
B2 C19 H19 108.6
C21 C20 C19 116.15(9)
C21 C20 H20A 108.2
C19 C20 H20A 108.2
C21 C20 H20B 108.2
C19 C20 H20B 108.2
H20A C20 H20B 107.4
C22 C21 C20 116.33(10)
C22 C21 H21A 108.2
C20 C21 H21A 108.2
C22 C21 H21B 108.2
C20 C21 H21B 108.2
H21A C21 H21B 107.4
C21 C22 C23 114.89(10)
C21 C22 H22A 108.5
C23 C22 H22A 108.5
C21 C22 H22B 108.5
C23 C22 H22B 108.5
H22A C22 H22B 107.5
C22 C23 C24 114.10(10)
C22 C23 B2 109.48(9)
C24 C23 B2 108.25(9)
C22 C23 H23 108.3
C24 C23 H23 108.3
B2 C23 H23 108.3
C25 C24 C23 115.84(10)
C25 C24 H24A 108.3
C23 C24 H24A 108.3
C25 C24 H24B 108.3
C23 C24 H24B 108.3
H24A C24 H24B 107.4
C26 C25 C24 114.82(10)
C26 C25 H25A 108.6
C24 C25 H25A 108.6
C26 C25 H25B 108.6
C24 C25 H25B 108.6
H25A C25 H25B 107.5
C25 C26 C19 113.71(10)
C25 C26 H26A 108.8
C19 C26 H26A 108.8
C25 C26 H26B 108.8
C19 C26 H26B 108.8
H26A C26 H26B 107.7
N3 C27 C29 110.53(10)
N3 C27 C28 113.43(10)
C29 C27 C28 112.25(12)
N3 C27 H27 106.7
C29 C27 H27 106.7
C28 C27 H27 106.7
C27 C28 H28A 109.6
C27 C28 H28B 109.4
H28A C28 H28B 109.5
C27 C28 H28C 109.5
H28A C28 H28C 109.5
H28B C28 H28C 109.5
C27 C29 H29A 109.6
C27 C29 H29B 109.5
H29A C29 H29B 109.5
C27 C29 H29C 109.4
H29A C29 H29C 109.5
H29B C29 H29C 109.5
N4 C30 C31 111.60(10)
N4 C30 C32 110.59(10)
C31 C30 C32 111.67(11)
N4 C30 H30 107.6
C31 C30 H30 107.6
C32 C30 H30 107.6
C30 C31 H31A 109.5
C30 C31 H31B 109.4
H31A C31 H31B 109.5
C30 C31 H31C 109.5
H31A C31 H31C 109.5
H31B C31 H31C 109.5
C30 C32 H32A 109.6
C30 C32 H32B 109.3
H32A C32 H32B 109.5
C30 C32 H32C 109.5
H32A C32 H32C 109.5
H32B C32 H32C 109.5
O1 B1 N1 102.13(8)
O1 B1 C9 112.17(9)
N1 B1 C9 110.76(9)
O1 B1 C5 108.94(9)
N1 B1 C5 116.96(9)
C9 B1 C5 106.01(9)
O2 B2 N3 102.52(8)
O2 B2 C19 107.83(9)
N3 B2 C19 116.40(9)
O2 B2 C23 112.89(9)
N3 B2 C23 111.29(9)
C19 B2 C23 106.05(9)
C1 N1 C13 116.37(9)
C1 N1 B1 118.02(9)
C13 N1 B1 125.17(8)
C1 N2 C2 120.06(9)
C1 N2 C16 119.71(9)
C2 N2 C16 120.21(9)
C3 N3 C27 116.50(9)
C3 N3 B2 119.32(9)
C27 N3 B2 123.98(9)
C3 N4 C4 119.37(9)
C3 N4 C30 120.42(9)
C4 N4 C30 120.01(9)
C2 O1 B1 114.22(8)
C4 O2 B2 114.45(9)

loop_
_geom_bond_atom_site_label_1
_geom_bond_atom_site_label_2
_geom_bond_distance
C1 N1 1.3088(14)
C1 N2 1.3360(13)
C1 H1 0.9300
C2 O1 1.3845(13)
C2 N2 1.4740(13)
C2 H2A 0.9700
C2 H2B 0.9700
C3 N3 1.3123(14)
C3 N4 1.3366(13)
C3 H3 0.9300
C4 O2 1.3809(14)
C4 N4 1.4700(14)
C4 H4A 0.9700
C4 H4B 0.9700
C5 C12 1.5422(16)
C5 C6 1.5477(17)
C5 B1 1.6241(16)
C5 H5 0.9800
C6 C7 1.546(2)
C6 H6A 0.9700
C6 H6B 0.9700
C7 C8 1.5351(18)
C7 H7A 0.9700
C7 H7B 0.9700
C8 C9 1.5362(16)
C8 H8A 0.9700
C8 H8B 0.9700
C9 C10 1.5463(17)
C9 B1 1.6143(17)
C9 H9 0.9800
C10 C11 1.5429(18)
C10 H10A 0.9700
C10 H10B 0.9700
C11 C12 1.5341(18)
C11 H11A 0.9700
C11 H11B 0.9700
C12 H12A 0.9700
C12 H12B 0.9700
C13 N1 1.4885(13)
C13 C15 1.5260(19)
C13 C14 1.5244(16)
C13 H13 0.9800
C14 H14A 0.9600
C14 H14B 0.9600
C14 H14C 0.9600
C15 H15A 0.9600
C15 H15B 0.9600
C15 H15C 0.9600
C16 N2 1.4784(13)
C16 C17 1.5178(18)
C16 C18 1.5193(17)
C16 H16 0.9800
C17 H17A 0.9600
C17 H17B 0.9600
C17 H17C 0.9600
C18 H18A 0.9600
C18 H18B 0.9600
C18 H18C 0.9600
C19 C26 1.5457(16)
C19 C20 1.5474(15)
C19 B2 1.6210(16)
C19 H19 0.9800
C20 C21 1.5449(17)
C20 H20A 0.9700
C20 H20B 0.9700
C21 C22 1.5320(17)
C21 H21A 0.9700
C21 H21B 0.9700
C22 C23 1.5366(15)
C22 H22A 0.9700
C22 H22B 0.9700
C23 C24 1.5453(17)
C23 B2 1.6244(16)
C23 H23 0.9800
C24 C25 1.5423(18)
C24 H24A 0.9700
C24 H24B 0.9700
C25 C26 1.5369(17)
C25 H25A 0.9700
C25 H25B 0.9700
C26 H26A 0.9700
C26 H26B 0.9700
C27 N3 1.4884(14)
C27 C29 1.5217(19)
C27 C28 1.5251(18)
C27 H27 0.9800
C28 H28A 0.9600
C28 H28B 0.9600
C28 H28C 0.9600
C29 H29A 0.9600
C29 H29B 0.9600
C29 H29C 0.9600
C30 N4 1.4745(14)
C30 C31 1.5240(17)
C30 C32 1.5270(18)
C30 H30 0.9800
C31 H31A 0.9600
C31 H31B 0.9600
C31 H31C 0.9600
C32 H32A 0.9601
C32 H32B 0.9601
C32 H32C 0.9601
B1 O1 1.5113(14)
B1 N1 1.6034(14)
B2 O2 1.5052(13)
B2 N3 1.6135(15)
